data_2235964
loop_
_publ_author_name
'Booysen, Irvin N.'
'Ismail, Muhammed B.'
'Akerman, Matthew P.'

_publ_section_title
;
 6-Amino-1,3-dimethyl-5-[(<i>E</i>)-2-(methylsulfanyl)benzylideneamino]pyrimidine-2,4(1<i>H</i>,3<i>H</i>)-dione--1,3,7,9-tetramethylpyrimido[5,4-<i>g</i>]pteridine-2,4,6,8-tetrone
 (1/1)
;
_journal_coeditor_code RZ2778
_journal_issue 8
_journal_name_full 'Acta Crystallographica Section E'
_journal_page_first o2334
_journal_page_last o2335
_journal_paper_doi 10.1107/S1600536812029716
_journal_volume 68
_journal_year 2012
_chemical_formula_iupac 'C12 H12 N6 O4, C14 H16 N4 O2 S'
_chemical_formula_moiety 'C12 H12 N6 O4, C14 H16 N4 O2 S'
_chemical_formula_sum 'C26 H28 N10 O6 S'
_chemical_formula_weight 608.64
_chemical_name_systematic
;
6-Amino-1,3-dimethyl-5-[(<i>E</i>)-2-
(methylsulfanyl)benzylideneamino]pyrimidine-2,4(1<i>H</i>,3<i>H</i>)-dione--
1,3,7,9-tetramethylpyrimido[5,4-<i>g</i>]pteridine-2,4,6,8-tetrone (1/1)
;
_space_group_IT_number 14
_symmetry_cell_setting monoclinic
_symmetry_space_group_name_Hall '-P 2yn'
_symmetry_space_group_name_H-M 'P 1 21/n 1'
_atom_sites_solution_hydrogens geom
_atom_sites_solution_primary direct
_atom_sites_solution_secondary difmap
_audit_creation_method SHELXL-97
_cell_angle_alpha 90.00
_cell_angle_beta 99.315(5)
_cell_angle_gamma 90.00
_cell_formula_units_Z 4
_cell_length_a 6.8501(9)
_cell_length_b 25.594(4)
_cell_length_c 15.284(2)
_cell_measurement_reflns_used 4076
_cell_measurement_temperature 100(2)
_cell_measurement_theta_max 27.3
_cell_measurement_theta_min 1.6
_cell_volume 2644.3(6)
_computing_cell_refinement 'SAINT-Plus (Bruker, 2010)'
_computing_data_collection 'APEX2 (Bruker, 2010)'
_computing_data_reduction 'SAINT-Plus (Bruker, 2010)'
_computing_molecular_graphics 'WinGX (Farrugia, 1999)'
_computing_publication_material 'publCIF (Westrip, 2010)'
_computing_structure_refinement 'SHELXL97 (Sheldrick, 2008)'
_computing_structure_solution 'SHELXS97 (Sheldrick, 2008)'
_diffrn_ambient_temperature 100(2)
_diffrn_measured_fraction_theta_full 0.993
_diffrn_measured_fraction_theta_max 0.980
_diffrn_measurement_device_type 'Bruker APEXII CCD'
_diffrn_measurement_method '\w and \f scans'
_diffrn_radiation_monochromator graphite
_diffrn_radiation_source 'fine-focus sealed tube'
_diffrn_radiation_type MoK\a
_diffrn_radiation_wavelength 0.71073
_diffrn_reflns_av_R_equivalents 0.0567
_diffrn_reflns_av_sigmaI/netI 0.0803
_diffrn_reflns_limit_h_max 8
_diffrn_reflns_limit_h_min -4
_diffrn_reflns_limit_k_max 25
_diffrn_reflns_limit_k_min -32
_diffrn_reflns_limit_l_max 18
_diffrn_reflns_limit_l_min -19
_diffrn_reflns_number 14953
_diffrn_reflns_theta_full 25.00
_diffrn_reflns_theta_max 27.31
_diffrn_reflns_theta_min 1.57
_diffrn_standards_decay_% 0
_diffrn_standards_interval_count 0
_diffrn_standards_interval_time 0
_diffrn_standards_number 0
_exptl_absorpt_coefficient_mu 0.187
_exptl_absorpt_correction_T_max 0.9907
_exptl_absorpt_correction_T_min 0.9459
_exptl_absorpt_correction_type multi-scan
_exptl_absorpt_process_details '(SADABS; Bruker 2010)'
_exptl_crystal_colour yellow
_exptl_crystal_density_diffrn 1.529
_exptl_crystal_density_method 'not measured'
_exptl_crystal_description needle
_exptl_crystal_F_000 1272
_exptl_crystal_size_max 0.30
_exptl_crystal_size_mid 0.05
_exptl_crystal_size_min 0.05
_refine_diff_density_max 0.420
_refine_diff_density_min -0.390
_refine_ls_extinction_method none
_refine_ls_goodness_of_fit_ref 1.007
_refine_ls_hydrogen_treatment mixed
_refine_ls_matrix_type full
_refine_ls_number_parameters 403
_refine_ls_number_reflns 5846
_refine_ls_number_restraints 0
_refine_ls_restrained_S_all 1.007
_refine_ls_R_factor_all 0.0932
_refine_ls_R_factor_gt 0.0595
_refine_ls_shift/su_max 0.021
_refine_ls_shift/su_mean 0.000
_refine_ls_structure_factor_coef Fsqd
_refine_ls_weighting_details 'calc w=1/[\s^2^(Fo^2^)+(0.0805P)^2^+2.8029P] where P=(Fo^2^+2Fc^2^)/3'
_refine_ls_weighting_scheme calc
_refine_ls_wR_factor_gt 0.1496
_refine_ls_wR_factor_ref 0.1708
_reflns_number_gt 4076
_reflns_number_total 5846
_reflns_threshold_expression I>2\s(I)
_cod_data_source_file rz2778.cif
_cod_data_source_block I
_cod_original_cell_volume 2644.3(7)
_cod_original_sg_symbol_H-M 'P 21/n'
_cod_database_code 2235964
_cod_database_fobs_code 2235964

loop_
_symmetry_equiv_pos_as_xyz
'x, y, z'
'-x+1/2, y+1/2, -z+1/2'
'-x, -y, -z'
'x-1/2, -y-1/2, z-1/2'

loop_
_atom_site_type_symbol
_atom_site_label
_atom_site_fract_x
_atom_site_fract_y
_atom_site_fract_z
_atom_site_U_iso_or_equiv
_atom_site_adp_type
_atom_site_calc_flag
_atom_site_refinement_flags
_atom_site_occupancy
_atom_site_symmetry_multiplicity
S S1 0.72820(11) 0.31430(3) 0.09858(5) 0.01445(19) Uani d . 1 1
N N1A 0.7048(4) 0.19781(9) 0.29893(16) 0.0137(5) Uani d . 1 1
C C6B 0.3512(4) 0.38704(11) 0.29375(18) 0.0122(6) Uani d . 1 1
C C10A 0.5483(4) 0.04004(11) 0.24893(18) 0.0117(6) Uani d . 1 1
O O1B 0.1720(3) 0.16717(9) 0.27878(15) 0.0216(5) Uani d . 1 1
C C9A 0.6023(4) 0.12732(11) 0.18728(19) 0.0123(6) Uani d . 1 1
O O2B 0.1935(3) 0.26945(8) 0.03637(13) 0.0185(5) Uani d . 1 1
C C2B 0.2047(4) 0.26570(12) 0.11659(19) 0.0138(6) Uani d . 1 1
N N3A 0.5985(4) 0.06106(9) 0.33332(15) 0.0130(5) Uani d . 1 1
O O3A 0.4773(3) 0.51453(8) 0.37187(14) 0.0226(5) Uani d . 1 1
N N2B 0.3985(4) 0.42849(10) 0.35067(15) 0.0141(5) Uani d . 1 1
O O4A 0.3461(3) 0.45658(8) 0.08667(13) 0.0204(5) Uani d . 1 1
N N1B 0.4176(4) 0.48549(10) 0.22915(16) 0.0140(5) Uani d . 1 1
C C12A 0.5942(5) 0.02564(12) 0.4084(2) 0.0200(7) Uani d . 1 1
H H2'1 0.5327 -0.0075 0.3869 0.030 Uiso calc R 1 1
H H2'2 0.5174 0.0416 0.4502 0.030 Uiso calc R 1 1
H H2'3 0.7296 0.0191 0.4384 0.030 Uiso calc R 1 1
N N4A 0.5536(3) 0.07345(9) 0.17905(15) 0.0130(5) Uani d . 1 1
N N6B 0.1685(4) 0.21905(10) 0.15727(16) 0.0154(5) Uani d . 1 1
N N3B 0.2817(3) 0.35639(10) 0.14445(15) 0.0130(5) Uani d . 1 1
O O2A 0.5003(3) -0.00589(8) 0.23777(13) 0.0160(5) Uani d . 1 1
C C12B 0.4159(5) 0.42088(13) 0.44709(19) 0.0194(7) Uani d . 1 1
H H8A1 0.3139 0.3964 0.4595 0.029 Uiso calc R 1 1
H H8A2 0.3985 0.4545 0.4756 0.029 Uiso calc R 1 1
H H8A3 0.5470 0.4067 0.4704 0.029 Uiso calc R 1 1
C C13B 0.2677(5) 0.24331(13) 0.39999(19) 0.0219(7) Uani d . 1 1
H H5A1 0.3921 0.2248 0.4201 0.033 Uiso calc R 1 1
H H5A2 0.1566 0.2220 0.4125 0.033 Uiso calc R 1 1
H H5A3 0.2684 0.2767 0.4313 0.033 Uiso calc R 1 1
C C13A 0.5062(5) 0.05017(12) 0.09037(18) 0.0176(7) Uani d . 1 1
H H1'1 0.5963 0.0210 0.0854 0.026 Uiso calc R 1 1
H H1'2 0.5212 0.0766 0.0455 0.026 Uiso calc R 1 1
H H1'3 0.3695 0.0374 0.0810 0.026 Uiso calc R 1 1
O O1A 0.5986(3) 0.15304(8) 0.11890(13) 0.0185(5) Uani d . 1 1
N N4B 0.3251(4) 0.34063(9) 0.32905(15) 0.0125(5) Uani d . 1 1
C C5B 0.3307(4) 0.39547(11) 0.20163(18) 0.0124(6) Uani d . 1 1
N N2A 0.7067(4) 0.12816(11) 0.43183(17) 0.0173(6) Uani d . 1 1
N N5B 0.2466(4) 0.25296(10) 0.30381(15) 0.0146(5) Uani d . 1 1
C C11A 0.6542(4) 0.11251(11) 0.34771(18) 0.0118(6) Uani d . 1 1
C C3A 0.8699(4) 0.38866(12) 0.33665(19) 0.0162(6) Uani d . 1 1
H H3 0.9055 0.4228 0.3579 0.019 Uiso calc R 1 1
C C7A 0.7108(4) 0.23495(11) 0.24313(18) 0.0128(6) Uani d . 1 1
H H7 0.6804 0.2280 0.1814 0.015 Uiso calc R 1 1
C C5A 0.7767(4) 0.32939(11) 0.21317(18) 0.0118(6) Uani d . 1 1
C C8B 0.3641(4) 0.44696(12) 0.16650(19) 0.0146(6) Uani d . 1 1
C C7B 0.4332(4) 0.47830(12) 0.32141(19) 0.0151(6) Uani d . 1 1
C C1B 0.1943(4) 0.20993(12) 0.2492(2) 0.0164(6) Uani d . 1 1
C C8A 0.6539(4) 0.14645(11) 0.27595(18) 0.0116(6) Uani d . 1 1
C C2A 0.8602(4) 0.34814(12) 0.39644(19) 0.0153(6) Uani d . 1 1
H H4 0.8905 0.3544 0.4584 0.018 Uiso calc R 1 1
C C6A 0.7642(4) 0.28798(11) 0.27399(18) 0.0126(6) Uani d . 1 1
C C4A 0.8276(4) 0.37937(11) 0.24528(19) 0.0131(6) Uani d . 1 1
H H2 0.8336 0.4073 0.2049 0.016 Uiso calc R 1 1
C C1A 0.8059(4) 0.29850(12) 0.36480(19) 0.0143(6) Uani d . 1 1
H H5 0.7968 0.2711 0.4058 0.017 Uiso calc R 1 1
C C3B 0.2553(4) 0.30973(11) 0.17811(18) 0.0116(6) Uani d . 1 1
C C4B 0.2761(4) 0.30162(11) 0.27104(18) 0.0125(6) Uani d . 1 1
C C11B 0.4385(5) 0.53951(12) 0.1995(2) 0.0190(7) Uani d . 1 1
H H9A1 0.4701 0.5394 0.1392 0.028 Uiso calc R 1 1
H H9A2 0.5452 0.5568 0.2396 0.028 Uiso calc R 1 1
H H9A3 0.3142 0.5584 0.2000 0.028 Uiso calc R 1 1
C C10B 0.1018(5) 0.17369(12) 0.1007(2) 0.0211(7) Uani d . 1 1
H H6A1 -0.0311 0.1634 0.1100 0.032 Uiso calc R 1 1
H H6A2 0.1934 0.1445 0.1163 0.032 Uiso calc R 1 1
H H6A3 0.0989 0.1830 0.0384 0.032 Uiso calc R 1 1
C C14A 0.7605(5) 0.37598(12) 0.0459(2) 0.0202(7) Uani d . 1 1
H H20A 0.6672 0.4016 0.0631 0.030 Uiso calc R 1 1
H H20B 0.7358 0.3715 -0.0186 0.030 Uiso calc R 1 1
H H20C 0.8961 0.3884 0.0647 0.030 Uiso calc R 1 1
H H101 0.732(5) 0.1605(14) 0.439(2) 0.020(9) Uiso d . 1 1
H H102 0.737(6) 0.1055(16) 0.482(3) 0.040(11) Uiso d . 1 1

loop_
_atom_site_aniso_label
_atom_site_aniso_U_11
_atom_site_aniso_U_22
_atom_site_aniso_U_33
_atom_site_aniso_U_12
_atom_site_aniso_U_13
_atom_site_aniso_U_23
S1 0.0197(4) 0.0154(4) 0.0089(4) -0.0009(3) 0.0042(3) -0.0001(3)
N1A 0.0140(13) 0.0124(13) 0.0152(13) -0.0009(10) 0.0035(9) -0.0011(10)
C6B 0.0082(13) 0.0170(15) 0.0112(14) 0.0029(11) 0.0010(10) -0.0040(11)
C10A 0.0116(14) 0.0135(15) 0.0106(14) 0.0021(11) 0.0035(10) 0.0014(11)
O1B 0.0240(12) 0.0175(12) 0.0230(12) 0.0009(9) 0.0031(9) 0.0015(9)
C9A 0.0106(14) 0.0120(15) 0.0148(15) 0.0000(11) 0.0039(10) 0.0015(11)
O2B 0.0192(11) 0.0264(12) 0.0095(10) -0.0005(9) 0.0011(8) -0.0064(9)
C2B 0.0092(14) 0.0191(16) 0.0130(15) 0.0007(11) 0.0015(10) -0.0030(11)
N3A 0.0164(13) 0.0147(13) 0.0080(12) -0.0017(10) 0.0022(9) 0.0020(9)
O3A 0.0314(13) 0.0205(12) 0.0154(12) -0.0035(10) 0.0022(9) -0.0066(9)
N2B 0.0186(13) 0.0175(13) 0.0054(12) 0.0016(10) -0.0005(9) -0.0038(9)
O4A 0.0287(13) 0.0236(12) 0.0087(11) -0.0002(10) 0.0024(9) 0.0020(9)
N1B 0.0134(13) 0.0171(13) 0.0116(13) -0.0026(10) 0.0025(9) -0.0022(10)
C12A 0.0311(18) 0.0174(16) 0.0118(15) -0.0057(13) 0.0042(12) 0.0035(12)
N4A 0.0159(13) 0.0142(13) 0.0087(12) 0.0000(10) 0.0008(9) -0.0007(9)
N6B 0.0156(13) 0.0164(13) 0.0144(13) -0.0020(10) 0.0031(9) -0.0062(10)
N3B 0.0108(12) 0.0188(13) 0.0093(12) 0.0014(10) 0.0016(9) -0.0030(10)
O2A 0.0217(12) 0.0123(11) 0.0137(11) -0.0012(9) 0.0021(8) 0.0003(8)
C12B 0.0272(17) 0.0241(17) 0.0065(14) 0.0013(14) 0.0013(12) -0.0031(12)
C13B 0.0320(19) 0.0237(17) 0.0088(15) 0.0002(14) -0.0002(12) 0.0033(12)
C13A 0.0262(17) 0.0153(16) 0.0099(15) -0.0023(13) -0.0010(12) -0.0026(12)
O1A 0.0265(12) 0.0181(12) 0.0104(11) -0.0025(9) 0.0016(9) 0.0019(8)
N4B 0.0140(12) 0.0161(13) 0.0072(12) 0.0031(10) 0.0015(9) -0.0021(9)
C5B 0.0097(14) 0.0194(16) 0.0076(14) 0.0019(11) 0.0000(10) -0.0028(11)
N2A 0.0289(15) 0.0148(15) 0.0081(13) -0.0034(11) 0.0021(10) 0.0000(10)
N5B 0.0184(13) 0.0153(13) 0.0095(12) 0.0032(10) 0.0004(9) -0.0008(10)
C11A 0.0109(14) 0.0122(14) 0.0129(14) 0.0015(11) 0.0043(10) -0.0006(11)
C3A 0.0167(15) 0.0154(15) 0.0175(16) -0.0018(12) 0.0053(12) -0.0036(12)
C7A 0.0130(14) 0.0180(16) 0.0074(13) 0.0006(12) 0.0019(10) 0.0002(11)
C5A 0.0091(14) 0.0148(15) 0.0124(14) 0.0004(11) 0.0043(10) -0.0007(11)
C8B 0.0122(14) 0.0202(16) 0.0112(15) 0.0028(12) 0.0012(11) -0.0030(12)
C7B 0.0128(15) 0.0207(16) 0.0114(15) 0.0016(12) 0.0009(11) -0.0046(12)
C1B 0.0114(15) 0.0189(17) 0.0185(16) 0.0023(12) 0.0014(11) -0.0025(12)
C8A 0.0135(14) 0.0132(15) 0.0086(14) 0.0017(11) 0.0034(10) 0.0004(11)
C2A 0.0155(15) 0.0185(16) 0.0123(15) -0.0018(12) 0.0041(11) -0.0016(12)
C6A 0.0106(14) 0.0139(15) 0.0139(15) 0.0018(11) 0.0041(11) 0.0013(11)
C4A 0.0132(14) 0.0135(15) 0.0129(14) 0.0010(11) 0.0030(11) 0.0028(11)
C1A 0.0132(14) 0.0187(16) 0.0118(14) 0.0001(12) 0.0045(11) 0.0025(12)
C3B 0.0090(13) 0.0178(16) 0.0080(14) 0.0031(11) 0.0016(10) -0.0033(11)
C4B 0.0093(13) 0.0186(16) 0.0091(14) 0.0054(11) -0.0001(10) -0.0026(11)
C11B 0.0205(16) 0.0169(16) 0.0202(16) -0.0051(13) 0.0054(12) -0.0008(13)
C10B 0.0227(17) 0.0199(17) 0.0209(17) -0.0036(13) 0.0043(13) -0.0103(13)
C14A 0.0303(18) 0.0191(17) 0.0120(15) 0.0030(13) 0.0061(12) 0.0031(12)

loop_
_atom_type_symbol
_atom_type_description
_atom_type_scat_dispersion_real
_atom_type_scat_dispersion_imag
_atom_type_scat_source
C C 0.0033 0.0016 'International Tables Vol C Tables 4.2.6.8 and 6.1.1.4'
H H 0.0000 0.0000 'International Tables Vol C Tables 4.2.6.8 and 6.1.1.4'
N N 0.0061 0.0033 'International Tables Vol C Tables 4.2.6.8 and 6.1.1.4'
O O 0.0106 0.0060 'International Tables Vol C Tables 4.2.6.8 and 6.1.1.4'
S S 0.1246 0.1234 'International Tables Vol C Tables 4.2.6.8 and 6.1.1.4'

loop_
_geom_angle_atom_site_label_1
_geom_angle_atom_site_label_2
_geom_angle_atom_site_label_3
_geom_angle
C5A S1 C14A 103.51(14)
C7A N1A C8A 124.5(3)
N4B C6B N2B 117.7(2)
N4B C6B C5B 123.0(3)
N2B C6B C5B 119.2(3)
O2A C10A N4A 122.0(3)
O2A C10A N3A 121.4(3)
N4A C10A N3A 116.6(2)
O1A C9A N4A 118.1(3)
O1A C9A C8A 126.1(3)
N4A C9A C8A 115.8(2)
O2B C2B N6B 122.1(3)
O2B C2B C3B 123.5(3)
N6B C2B C3B 114.4(2)
C11A N3A C10A 122.6(2)
C11A N3A C12A 120.4(2)
C10A N3A C12A 117.0(2)
C6B N2B C7B 122.7(2)
C6B N2B C12B 120.2(2)
C7B N2B C12B 117.1(2)
C8B N1B C7B 124.7(3)
C8B N1B C11B 119.1(2)
C7B N1B C11B 115.9(2)
N3A C12A H2'1 109.5
N3A C12A H2'2 109.5
H2'1 C12A H2'2 109.5
N3A C12A H2'3 109.5
H2'1 C12A H2'3 109.5
H2'2 C12A H2'3 109.5
C10A N4A C9A 124.9(2)
C10A N4A C13A 115.8(2)
C9A N4A C13A 119.3(2)
C2B N6B C1B 126.0(2)
C2B N6B C10B 118.4(2)
C1B N6B C10B 115.6(3)
C3B N3B C5B 117.2(2)
N2B C12B H8A1 109.5
N2B C12B H8A2 109.5
H8A1 C12B H8A2 109.5
N2B C12B H8A3 109.5
H8A1 C12B H8A3 109.5
H8A2 C12B H8A3 109.5
N5B C13B H5A1 109.5
N5B C13B H5A2 109.5
H5A1 C13B H5A2 109.5
N5B C13B H5A3 109.5
H5A1 C13B H5A3 109.5
H5A2 C13B H5A3 109.5
N4A C13A H1'1 109.5
N4A C13A H1'2 109.5
H1'1 C13A H1'2 109.5
N4A C13A H1'3 109.5
H1'1 C13A H1'3 109.5
H1'2 C13A H1'3 109.5
C6B N4B C4B 115.6(2)
N3B C5B C6B 120.9(3)
N3B C5B C8B 118.4(2)
C6B C5B C8B 120.8(3)
C11A N2A H101 116(2)
C11A N2A H102 125(2)
H101 N2A H102 118(3)
C4B N5B C1B 122.6(2)
C4B N5B C13B 121.4(2)
C1B N5B C13B 116.0(2)
N2A C11A N3A 117.6(3)
N2A C11A C8A 122.2(3)
N3A C11A C8A 120.2(3)
C2A C3A C4A 120.3(3)
C2A C3A H3 119.9
C4A C3A H3 119.9
N1A C7A C6A 120.4(3)
N1A C7A H7 119.8
C6A C7A H7 119.8
C4A C5A C6A 119.5(3)
C4A C5A S1 123.0(2)
C6A C5A S1 117.6(2)
O4A C8B N1B 121.1(3)
O4A C8B C5B 123.4(3)
N1B C8B C5B 115.5(2)
O3A C7B N2B 122.5(3)
O3A C7B N1B 120.5(3)
N2B C7B N1B 117.0(2)
O1B C1B N5B 122.0(3)
O1B C1B N6B 121.5(3)
N5B C1B N6B 116.5(3)
N1A C8A C11A 114.9(2)
N1A C8A C9A 125.2(2)
C11A C8A C9A 120.0(3)
C1A C2A C3A 119.5(3)
C1A C2A H4 120.3
C3A C2A H4 120.3
C1A C6A C5A 118.8(3)
C1A C6A C7A 119.9(3)
C5A C6A C7A 121.3(2)
C5A C4A C3A 120.4(3)
C5A C4A H2 119.8
C3A C4A H2 119.8
C2A C1A C6A 121.5(3)
C2A C1A H5 119.3
C6A C1A H5 119.3
N3B C3B C4B 121.5(3)
N3B C3B C2B 118.4(2)
C4B C3B C2B 120.1(3)
N4B C4B N5B 118.1(2)
N4B C4B C3B 121.8(3)
N5B C4B C3B 120.1(3)
N1B C11B H9A1 109.5
N1B C11B H9A2 109.5
H9A1 C11B H9A2 109.5
N1B C11B H9A3 109.5
H9A1 C11B H9A3 109.5
H9A2 C11B H9A3 109.5
N6B C10B H6A1 109.5
N6B C10B H6A2 109.5
H6A1 C10B H6A2 109.5
N6B C10B H6A3 109.5
H6A1 C10B H6A3 109.5
H6A2 C10B H6A3 109.5
S1 C14A H20A 109.5
S1 C14A H20B 109.5
H20A C14A H20B 109.5
S1 C14A H20C 109.5
H20A C14A H20C 109.5
H20B C14A H20C 109.5

loop_
_geom_bond_atom_site_label_1
_geom_bond_atom_site_label_2
_geom_bond_distance
S1 C5A 1.772(3)
S1 C14A 1.802(3)
N1A C7A 1.282(4)
N1A C8A 1.391(4)
C6B N4B 1.329(4)
C6B N2B 1.377(4)
C6B C5B 1.409(4)
C10A O2A 1.225(3)
C10A N4A 1.373(4)
C10A N3A 1.388(4)
O1B C1B 1.203(4)
C9A O1A 1.232(3)
C9A N4A 1.419(4)
C9A C8A 1.430(4)
O2B C2B 1.220(3)
C2B N6B 1.387(4)
C2B C3B 1.473(4)
N3A C11A 1.379(4)
N3A C12A 1.467(4)
O3A C7B 1.213(3)
N2B C7B 1.384(4)
N2B C12B 1.472(4)
O4A C8B 1.231(3)
N1B C8B 1.382(4)
N1B C7B 1.409(4)
N1B C11B 1.469(4)
C12A H2'1 0.9800
C12A H2'2 0.9800
C12A H2'3 0.9800
N4A C13A 1.468(3)
N6B C1B 1.407(4)
N6B C10B 1.475(4)
N3B C3B 1.324(4)
N3B C5B 1.335(4)
C12B H8A1 0.9800
C12B H8A2 0.9800
C12B H8A3 0.9800
C13B N5B 1.475(4)
C13B H5A1 0.9800
C13B H5A2 0.9800
C13B H5A3 0.9800
C13A H1'1 0.9800
C13A H1'2 0.9800
C13A H1'3 0.9800
N4B C4B 1.341(4)
C5B C8B 1.455(4)
N2A C11A 1.339(4)
N2A H101 0.85(4)
N2A H102 0.96(4)
N5B C4B 1.369(4)
N5B C1B 1.393(4)
C11A C8A 1.399(4)
C3A C2A 1.391(4)
C3A C4A 1.400(4)
C3A H3 0.9500
C7A C6A 1.464(4)
C7A H7 0.9500
C5A C4A 1.394(4)
C5A C6A 1.421(4)
C2A C1A 1.388(4)
C2A H4 0.9500
C6A C1A 1.397(4)
C4A H2 0.9500
C1A H5 0.9500
C3B C4B 1.420(4)
C11B H9A1 0.9800
C11B H9A2 0.9800
C11B H9A3 0.9800
C10B H6A1 0.9800
C10B H6A2 0.9800
C10B H6A3 0.9800
C14A H20A 0.9800
C14A H20B 0.9800
C14A H20C 0.9800

loop_
_geom_hbond_atom_site_label_D
_geom_hbond_atom_site_label_H
_geom_hbond_atom_site_label_A
_geom_hbond_site_symmetry_A
_geom_hbond_distance_DH
_geom_hbond_distance_HA
_geom_hbond_distance_DA
_geom_hbond_angle_DHA
_geom_hbond_publ_flag
N2A H101 N1A . 0.85(4) 2.32(3) 2.701(4) 107(2) yes
N2A H101 O2B 4_666 0.85(4) 2.37(3) 3.078(3) 141(3) yes
N2A H102 O4A 4_666 0.96(4) 2.29(4) 3.238(3) 169(3) yes
C12A H2'1 O2A . 0.98 2.25 2.706(4) 107 ?
C4A H2 O2A 2_655 0.95 2.58 3.159(4) 119 yes
C3A H3 O2A 2_655 0.95 2.49 3.114(4) 123 yes
C12A H2'3 O4A 4_666 0.98 2.36 3.014(4) 123 yes
C1A H5 O2B 4_666 0.95 2.45 3.339(4) 155 yes
C12B H8A2 O3A . 0.98 2.33 2.720(4) 103 ?
C7A H7 S1 . 0.95 2.59 3.017(3) 108 yes
C7A H7 O1A . 0.95 2.18 2.849(3) 127 yes
C13B H5A1 O2B 4_666 0.98 2.50 3.315(4) 140 yes
C13B H5A3 N4B . 0.98 2.34 2.770(4) 106 ?
C13A H1'2 O1A . 0.98 2.28 2.726(4) 107 ?
C11B H9A1 O4A . 0.98 2.37 2.744(4) 102 ?
C10B H6A3 O2B . 0.98 2.31 2.751(4) 107 ?
C10B H6A1 O1A 1_455 0.98 2.58 3.542(4) 169 yes

loop_
_geom_torsion_atom_site_label_1
_geom_torsion_atom_site_label_2
_geom_torsion_atom_site_label_3
_geom_torsion_atom_site_label_4
_geom_torsion
O2A C10A N3A C11A 179.6(3)
N4A C10A N3A C11A -1.0(4)
O2A C10A N3A C12A 0.8(4)
N4A C10A N3A C12A -179.7(3)
N4B C6B N2B C7B 178.6(3)
C5B C6B N2B C7B -2.0(4)
N4B C6B N2B C12B -0.9(4)
C5B C6B N2B C12B 178.5(3)
O2A C10A N4A C9A 178.1(3)
N3A C10A N4A C9A -1.3(4)
O2A C10A N4A C13A -2.4(4)
N3A C10A N4A C13A 178.1(2)
O1A C9A N4A C10A -178.9(3)
C8A C9A N4A C10A 1.7(4)
O1A C9A N4A C13A 1.6(4)
C8A C9A N4A C13A -177.7(2)
O2B C2B N6B C1B 174.2(3)
C3B C2B N6B C1B -6.4(4)
O2B C2B N6B C10B -4.1(4)
C3B C2B N6B C10B 175.4(2)
N2B C6B N4B C4B 179.0(2)
C5B C6B N4B C4B -0.4(4)
C3B N3B C5B C6B -0.6(4)
C3B N3B C5B C8B 178.9(3)
N4B C6B C5B N3B 0.5(4)
N2B C6B C5B N3B -178.9(3)
N4B C6B C5B C8B -179.0(3)
N2B C6B C5B C8B 1.6(4)
C10A N3A C11A N2A -177.6(3)
C12A N3A C11A N2A 1.1(4)
C10A N3A C11A C8A 2.7(4)
C12A N3A C11A C8A -178.6(3)
C8A N1A C7A C6A 179.3(3)
C14A S1 C5A C4A -0.3(3)
C14A S1 C5A C6A -179.7(2)
C7B N1B C8B O4A 177.1(3)
C11B N1B C8B O4A 4.6(4)
C7B N1B C8B C5B -2.6(4)
C11B N1B C8B C5B -175.1(3)
N3B C5B C8B O4A 1.4(4)
C6B C5B C8B O4A -179.1(3)
N3B C5B C8B N1B -178.9(2)
C6B C5B C8B N1B 0.6(4)
C6B N2B C7B O3A -179.0(3)
C12B N2B C7B O3A 0.4(4)
C6B N2B C7B N1B 0.2(4)
C12B N2B C7B N1B 179.6(2)
C8B N1B C7B O3A -178.5(3)
C11B N1B C7B O3A -5.8(4)
C8B N1B C7B N2B 2.3(4)
C11B N1B C7B N2B 175.0(2)
C4B N5B C1B O1B 178.7(3)
C13B N5B C1B O1B -1.7(4)
C4B N5B C1B N6B -1.3(4)
C13B N5B C1B N6B 178.3(3)
C2B N6B C1B O1B -174.9(3)
C10B N6B C1B O1B 3.4(4)
C2B N6B C1B N5B 5.1(4)
C10B N6B C1B N5B -176.6(2)
C7A N1A C8A C11A -179.1(3)
C7A N1A C8A C9A 0.5(5)
N2A C11A C8A N1A -2.3(4)
N3A C11A C8A N1A 177.4(2)
N2A C11A C8A C9A 178.1(3)
N3A C11A C8A C9A -2.2(4)
O1A C9A C8A N1A 1.2(5)
N4A C9A C8A N1A -179.5(3)
O1A C9A C8A C11A -179.2(3)
N4A C9A C8A C11A 0.1(4)
C4A C3A C2A C1A -0.8(4)
C4A C5A C6A C1A -0.8(4)
S1 C5A C6A C1A 178.6(2)
C4A C5A C6A C7A 179.9(3)
S1 C5A C6A C7A -0.8(4)
N1A C7A C6A C1A -1.0(4)
N1A C7A C6A C5A 178.3(3)
C6A C5A C4A C3A 1.2(4)
S1 C5A C4A C3A -178.1(2)
C2A C3A C4A C5A -0.5(4)
C3A C2A C1A C6A 1.2(4)
C5A C6A C1A C2A -0.5(4)
C7A C6A C1A C2A 178.9(3)
C5B N3B C3B C4B 0.6(4)
C5B N3B C3B C2B -178.9(2)
O2B C2B C3B N3B 3.0(4)
N6B C2B C3B N3B -176.5(2)
O2B C2B C3B C4B -176.5(3)
N6B C2B C3B C4B 4.1(4)
C6B N4B C4B N5B -179.7(2)
C6B N4B C4B C3B 0.4(4)
C1B N5B C4B N4B 179.6(3)
C13B N5B C4B N4B 0.0(4)
C1B N5B C4B C3B -0.5(4)
C13B N5B C4B C3B 179.9(3)
N3B C3B C4B N4B -0.5(4)
C2B C3B C4B N4B 178.9(2)
N3B C3B C4B N5B 179.6(3)
C2B C3B C4B N5B -0.9(4)

loop_
_cod_related_entry_id
_cod_related_entry_database
_cod_related_entry_code
1 ChemSpider 30658001
